data_4341099
loop_
_publ_author_name
'Hidayatullah, Achmad N.'
'Wachter, Erin'
'Heidary, David K.'
'Parkin, Sean'
'Glazer, Edith C.'

_publ_section_title
;
 Photoactive Ru(II) Complexes With Dioxinophenanthroline Ligands Are
 Potent Cytotoxic Agents.
;
_journal_issue 19
_journal_name_full 'Inorganic chemistry'
_journal_page_first 10030
_journal_page_last 10032
_journal_paper_doi 10.1021/ic5017164
_journal_volume 53
_journal_year 2014
_chemical_formula_moiety 'C34 H26 N6 O2 Ru, 2(F6 P), C H2 Cl2'
_chemical_formula_sum 'C70 H56 Cl4 F24 N12 O4 P4 Ru2'
_chemical_formula_weight 2053.08
_chemical_name_systematic
; 
 ? 
;
_space_group_crystal_system triclinic
_space_group_IT_number 2
_space_group_name_Hall '-P 1'
_space_group_name_H-M_alt 'P -1'
_symmetry_space_group_name_Hall '-P 1'
_symmetry_space_group_name_H-M 'P -1'
_atom_sites_solution_hydrogens geom
_atom_sites_solution_primary direct
_atom_sites_solution_secondary difmap
_audit_creation_method SHELXL-2013
_cell_angle_alpha 111.438(1)
_cell_angle_beta 91.109(1)
_cell_angle_gamma 97.763(1)
_cell_formula_units_Z 1
_cell_length_a 8.7027(2)
_cell_length_b 13.4517(3)
_cell_length_c 17.6488(3)
_cell_measurement_reflns_used 9953
_cell_measurement_temperature 90.0(2)
_cell_measurement_theta_max 68.18
_cell_measurement_theta_min 3.57
_cell_volume 1900.21(7)
_computing_cell_refinement 'APEX2 (Bruker-AXS, 2006)'
_computing_data_collection 'APEX2 (Bruker-AXS, 2006)'
_computing_data_reduction 'APEX2 (Bruker-AXS, 2006)'
_computing_molecular_graphics 'XP in SHELXTL (Sheldrick, 2008)'
_computing_publication_material 'SHELX (Sheldrick, 2008) and CIFFIX (Parkin, 2013)'
_computing_structure_refinement 'SHELXL-2013 (Sheldrick, 2008)'
_computing_structure_solution 'SHELXS-97 (Sheldrick, 2008)'
_diffrn_ambient_temperature 90.0(2)
_diffrn_detector_area_resol_mean 5.6
_diffrn_measured_fraction_theta_full 0.976
_diffrn_measured_fraction_theta_max 0.966
_diffrn_measurement_device_type 'Bruker X8 Proteum diffractometer'
_diffrn_measurement_method '\f and \w scans'
_diffrn_radiation_type CuK\a
_diffrn_radiation_wavelength 1.54178
_diffrn_reflns_av_R_equivalents 0.0345
_diffrn_reflns_av_unetI/netI 0.0297
_diffrn_reflns_Laue_measured_fraction_full 0.976
_diffrn_reflns_Laue_measured_fraction_max 0.966
_diffrn_reflns_limit_h_max 7
_diffrn_reflns_limit_h_min -10
_diffrn_reflns_limit_k_max 16
_diffrn_reflns_limit_k_min -15
_diffrn_reflns_limit_l_max 21
_diffrn_reflns_limit_l_min -18
_diffrn_reflns_number 23646
_diffrn_reflns_point_group_measured_fraction_full 0.976
_diffrn_reflns_point_group_measured_fraction_max 0.966
_diffrn_reflns_theta_full 67.679
_diffrn_reflns_theta_max 68.282
_diffrn_reflns_theta_min 2.697
_diffrn_source 'fine-focus rotating anode'
_exptl_absorpt_coefficient_mu 6.371
_exptl_absorpt_correction_T_max 0.521
_exptl_absorpt_correction_T_min 0.418
_exptl_absorpt_correction_type multi-scan
_exptl_absorpt_process_details 'SADABS (Sheldrick, 2008)'
_exptl_crystal_colour red
_exptl_crystal_density_diffrn 1.794
_exptl_crystal_description rod
_exptl_crystal_F_000 1024
_exptl_crystal_size_max 0.140
_exptl_crystal_size_mid 0.050
_exptl_crystal_size_min 0.040
_refine_diff_density_max 1.873
_refine_diff_density_min -1.430
_refine_diff_density_rms 0.128
_refine_ls_extinction_method none
_refine_ls_goodness_of_fit_ref 1.080
_refine_ls_hydrogen_treatment constr
_refine_ls_matrix_type full
_refine_ls_number_parameters 551
_refine_ls_number_reflns 6737
_refine_ls_number_restraints 63
_refine_ls_restrained_S_all 1.077
_refine_ls_R_factor_all 0.0527
_refine_ls_R_factor_gt 0.0503
_refine_ls_shift/su_max 0.000
_refine_ls_shift/su_mean 0.000
_refine_ls_structure_factor_coef Fsqd
_refine_ls_weighting_details 'w=1/[\s^2^(Fo^2^)+(0.0679P)^2^+9.0591P] where P=(Fo^2^+2Fc^2^)/3'
_refine_ls_weighting_scheme calc
_refine_ls_wR_factor_gt 0.1409
_refine_ls_wR_factor_ref 0.1431
_reflns_Friedel_coverage 0.000
_reflns_number_gt 6375
_reflns_number_total 6737
_reflns_threshold_expression 'I > 2\s(I)'
_cod_data_source_file ic5017164_si_003.cif
_cod_data_source_block x13264
_cod_depositor_comments 'Adding full bibliography for 4341099--4341101.cif.'
_cod_database_code 4341099
_shelx_space_group_comment
; 
The symmetry employed for this shelxl refinement is uniquely defined 
by the following loop, which should always be used as a source of 
symmetry information in preference to the above space-group names. 
They are only intended as comments. 
;
_shelx_estimated_absorpt_t_min 0.469
_shelx_estimated_absorpt_t_max 0.785
_shelxl_version_number 2013-4

loop_
_space_group_symop_operation_xyz
'x, y, z'
'-x, -y, -z'

loop_
_atom_site_label
_atom_site_type_symbol
_atom_site_fract_x
_atom_site_fract_y
_atom_site_fract_z
_atom_site_U_iso_or_equiv
_atom_site_adp_type
_atom_site_occupancy
_atom_site_site_symmetry_order
_atom_site_calc_flag
_atom_site_refinement_flags_posn
_atom_site_refinement_flags_adp
_atom_site_refinement_flags_occupancy
_atom_site_disorder_assembly
_atom_site_disorder_group
Ru1 Ru 0.05791(4) 0.38130(3) 0.21098(2) 0.01945(12) Uani 1 1 d . . . . .
N1 N -0.1198(5) 0.4715(3) 0.2203(2) 0.0247(8) Uani 1 1 d . . . . .
C1 C -0.2605(5) 0.4343(4) 0.1782(3) 0.0279(10) Uani 1 1 d . . . . .
H1 H -0.2846 0.3600 0.1445 0.034 Uiso 1 1 calc R U . . .
C2 C -0.3699(6) 0.5009(4) 0.1827(3) 0.0314(11) Uani 1 1 d . . . . .
H2 H -0.4672 0.4729 0.1519 0.038 Uiso 1 1 calc R U . . .
C3 C -0.3365(6) 0.6094(4) 0.2329(3) 0.0320(11) Uani 1 1 d . . . . .
H3 H -0.4109 0.6565 0.2372 0.038 Uiso 1 1 calc R U . . .
C4 C -0.1937(6) 0.6475(4) 0.2761(3) 0.0293(10) Uani 1 1 d . . . . .
H4 H -0.1691 0.7212 0.3113 0.035 Uiso 1 1 calc R U . . .
C5 C -0.0855(6) 0.5774(4) 0.2678(3) 0.0249(9) Uani 1 1 d . . . . .
C6 C 0.0750(6) 0.6120(4) 0.3057(3) 0.0260(10) Uani 1 1 d . . . . .
C7 C 0.1338(6) 0.7160(4) 0.3587(3) 0.0319(11) Uani 1 1 d . . . . .
H7 H 0.0691 0.7707 0.3728 0.038 Uiso 1 1 calc R U . . .
C8 C 0.2869(7) 0.7404(4) 0.3911(3) 0.0352(12) Uani 1 1 d . . . . .
H8 H 0.3284 0.8115 0.4271 0.042 Uiso 1 1 calc R U . . .
C9 C 0.3767(6) 0.6596(4) 0.3699(3) 0.0325(11) Uani 1 1 d . . . . .
H9 H 0.4818 0.6742 0.3915 0.039 Uiso 1 1 calc R U . . .
C10 C 0.3144(6) 0.5574(4) 0.3175(3) 0.0277(10) Uani 1 1 d . . . . .
H10 H 0.3783 0.5023 0.3034 0.033 Uiso 1 1 calc R U . . .
N3 N 0.0299(5) 0.3471(3) 0.3155(2) 0.0257(8) Uani 1 1 d . . . . .
N2 N 0.1665(5) 0.5324(3) 0.2854(2) 0.0232(8) Uani 1 1 d . . . . .
C11 C -0.0823(6) 0.3764(4) 0.3674(3) 0.0326(11) Uani 1 1 d . . . . .
H11 H -0.1576 0.4148 0.3557 0.039 Uiso 1 1 calc R U . . .
C12 C -0.0910(7) 0.3524(5) 0.4371(3) 0.0409(13) Uani 1 1 d . . . . .
H12 H -0.1712 0.3738 0.4725 0.049 Uiso 1 1 calc R U . . .
C13 C 0.0181(7) 0.2971(5) 0.4544(3) 0.0424(13) Uani 1 1 d . . . . .
H13 H 0.0135 0.2795 0.5019 0.051 Uiso 1 1 calc R U . . .
C14 C 0.1347(7) 0.2671(4) 0.4020(3) 0.0363(12) Uani 1 1 d . . . . .
H14 H 0.2107 0.2287 0.4129 0.044 Uiso 1 1 calc R U . . .
C15 C 0.1384(6) 0.2943(4) 0.3333(3) 0.0266(10) Uani 1 1 d . . . . .
C16 C 0.2569(5) 0.2659(4) 0.2736(3) 0.0257(10) Uani 1 1 d . . . . .
C17 C 0.3739(6) 0.2083(4) 0.2788(3) 0.0300(10) Uani 1 1 d . . . . .
H17 H 0.3883 0.1907 0.3257 0.036 Uiso 1 1 calc R U . . .
C18 C 0.4701(6) 0.1762(4) 0.2153(3) 0.0331(11) Uani 1 1 d . . . . .
H18 H 0.5490 0.1345 0.2173 0.040 Uiso 1 1 calc R U . . .
C19 C 0.4492(6) 0.2058(4) 0.1493(3) 0.0278(10) Uani 1 1 d . . . . .
H19 H 0.5127 0.1841 0.1047 0.033 Uiso 1 1 calc R U . . .
C20 C 0.3352(5) 0.2673(4) 0.1487(3) 0.0238(9) Uani 1 1 d . . . . .
H20 H 0.3231 0.2888 0.1036 0.029 Uiso 1 1 calc R U . . .
N4 N 0.2403(4) 0.2980(3) 0.2096(2) 0.0215(8) Uani 1 1 d . . . . .
N5 N -0.0583(4) 0.2349(3) 0.1305(2) 0.0209(7) Uani 1 1 d . . . . .
C21 C -0.1324(5) 0.1525(4) 0.1471(3) 0.0243(9) Uani 1 1 d . . . . .
H21 H -0.1415 0.1607 0.2026 0.029 Uiso 1 1 calc R U . . .
C22 C -0.1968(5) 0.0548(4) 0.0860(3) 0.0273(10) Uani 1 1 d . . . . .
H22 H -0.2510 -0.0015 0.1000 0.033 Uiso 1 1 calc R U . . .
C23 C -0.1812(5) 0.0404(4) 0.0051(3) 0.0262(10) Uani 1 1 d . . . . .
H23 H -0.2231 -0.0262 -0.0369 0.031 Uiso 1 1 calc R U . . .
C24 C -0.1031(5) 0.1250(4) -0.0145(3) 0.0226(9) Uani 1 1 d . . . . .
C25 C -0.0794(5) 0.1189(4) -0.0960(3) 0.0266(10) Uani 1 1 d . . . . .
O1 O -0.1322(4) 0.0225(3) -0.1568(2) 0.0309(7) Uani 0.540(9) 1 d D U P A 1
C26 C -0.0735(15) 0.0168(9) -0.2338(6) 0.036(2) Uani 0.540(9) 1 d D U P A 1
H26A H -0.1292 -0.0476 -0.2784 0.043 Uiso 0.540(9) 1 calc R U P A 1
H26B H 0.0386 0.0106 -0.2329 0.043 Uiso 0.540(9) 1 calc R U P A 1
C27 C -0.0969(13) 0.1172(8) -0.2481(6) 0.0379(17) Uani 0.540(9) 1 d D U P A 1
H27A H -0.0714 0.1106 -0.3040 0.045 Uiso 0.540(9) 1 calc R U P A 1
H27B H -0.2064 0.1293 -0.2416 0.045 Uiso 0.540(9) 1 calc R U P A 1
O2 O 0.0083(5) 0.2082(3) -0.1868(2) 0.0368(8) Uani 0.540(9) 1 d D U P A 1
O1' O -0.1322(4) 0.0225(3) -0.1568(2) 0.0309(7) Uani 0.460(9) 1 d D U P A 2
C26' C -0.1332(16) 0.0303(12) -0.2357(7) 0.036(2) Uani 0.460(9) 1 d D U P A 2
H26C H -0.2255 0.0618 -0.2440 0.043 Uiso 0.460(9) 1 calc R U P A 2
H26D H -0.1415 -0.0431 -0.2782 0.043 Uiso 0.460(9) 1 calc R U P A 2
C27' C 0.0108(15) 0.0988(9) -0.2450(7) 0.0379(17) Uani 0.460(9) 1 d D U P A 2
H27C H 0.1048 0.0712 -0.2333 0.045 Uiso 0.460(9) 1 calc R U P A 2
H27D H 0.0113 0.0978 -0.3014 0.045 Uiso 0.460(9) 1 calc R U P A 2
O2' O 0.0083(5) 0.2082(3) -0.1868(2) 0.0368(8) Uani 0.460(9) 1 d D U P A 2
C28 C -0.0090(6) 0.2080(4) -0.1106(3) 0.0273(10) Uani 1 1 d . . . . .
C29 C 0.0524(5) 0.3058(4) -0.0447(3) 0.0230(9) Uani 1 1 d . . . . .
C30 C 0.1335(5) 0.3964(4) -0.0561(3) 0.0253(9) Uani 1 1 d . . . . .
H30 H 0.1456 0.3962 -0.1096 0.030 Uiso 1 1 calc R U . . .
C31 C 0.1949(5) 0.4851(4) 0.0109(3) 0.0250(9) Uani 1 1 d . . . . .
H31 H 0.2511 0.5465 0.0042 0.030 Uiso 1 1 calc R U . . .
C32 C 0.1747(5) 0.4849(4) 0.0888(3) 0.0224(9) Uani 1 1 d . . . . .
H32 H 0.2176 0.5471 0.1346 0.027 Uiso 1 1 calc R U . . .
C33 C 0.0355(5) 0.3115(4) 0.0350(3) 0.0206(9) Uani 1 1 d . . . . .
C34 C -0.0442(5) 0.2218(4) 0.0509(3) 0.0210(9) Uani 1 1 d . . . . .
N6 N 0.0972(4) 0.4003(3) 0.1016(2) 0.0210(7) Uani 1 1 d . . . . .
P1 P 0.50154(14) 0.22516(10) -0.09171(8) 0.0283(3) Uani 1 1 d . . . . .
F1 F 0.6288(4) 0.2582(3) -0.0172(2) 0.0467(8) Uani 1 1 d . . . . .
F2 F 0.3724(5) 0.1932(3) -0.1663(2) 0.0595(10) Uani 1 1 d . . . . .
F3 F 0.5349(4) 0.1044(3) -0.1237(2) 0.0512(9) Uani 1 1 d . . . . .
F4 F 0.4682(4) 0.3461(3) -0.0620(3) 0.0624(11) Uani 1 1 d . . . . .
F5 F 0.3690(4) 0.1967(3) -0.0385(2) 0.0453(8) Uani 1 1 d . . . . .
F6 F 0.6317(5) 0.2541(4) -0.1454(3) 0.0638(11) Uani 1 1 d . . . . .
P2 P 0.5000 0.5000 0.5000 0.0374(4) Uani 1 2 d S . P . .
F7 F 0.3312(4) 0.4891(3) 0.4575(2) 0.0436(8) Uani 1 1 d . . . . .
F8 F 0.5154(4) 0.6283(3) 0.5302(2) 0.0485(8) Uani 1 1 d . . . . .
F9 F 0.4238(4) 0.5042(3) 0.5829(2) 0.0510(9) Uani 1 1 d . . . . .
P3 P 0.0000 1.0000 0.5000 0.0499(6) Uani 1 2 d S . P . .
F10 F 0.1006(5) 1.1025(3) 0.5702(3) 0.0648(11) Uani 1 1 d . . . . .
F11 F 0.1420(5) 0.9362(3) 0.4927(3) 0.0646(11) Uani 1 1 d . . . . .
F12 F -0.0671(6) 0.9556(4) 0.5671(3) 0.0740(12) Uani 1 1 d . . . . .
C1S C -0.5938(9) 1.0168(6) 0.6508(5) 0.064(2) Uani 1 1 d . . . . .
H1S1 H -0.6524 1.0527 0.6224 0.077 Uiso 1 1 calc R U . . .
H1S2 H -0.5607 1.0689 0.7069 0.077 Uiso 1 1 calc R U . . .
Cl1S Cl -0.4294(2) 0.97574(17) 0.59812(12) 0.0652(5) Uani 1 1 d . . . . .
Cl2S Cl -0.7143(2) 0.90075(16) 0.65474(12) 0.0648(5) Uani 1 1 d . . . . .

loop_
_atom_site_aniso_label
_atom_site_aniso_U_11
_atom_site_aniso_U_22
_atom_site_aniso_U_33
_atom_site_aniso_U_23
_atom_site_aniso_U_13
_atom_site_aniso_U_12
Ru1 0.01962(19) 0.01797(19) 0.01995(19) 0.00639(13) 0.00519(13) 0.00155(13)
N1 0.027(2) 0.0214(19) 0.026(2) 0.0094(16) 0.0093(16) 0.0022(15)
C1 0.024(2) 0.024(2) 0.037(3) 0.014(2) 0.009(2) 0.0016(19)
C2 0.020(2) 0.036(3) 0.044(3) 0.021(2) 0.009(2) 0.003(2)
C3 0.031(3) 0.034(3) 0.041(3) 0.023(2) 0.017(2) 0.014(2)
C4 0.038(3) 0.024(2) 0.030(2) 0.013(2) 0.013(2) 0.008(2)
C5 0.028(2) 0.026(2) 0.023(2) 0.0119(19) 0.0084(18) 0.0042(19)
C6 0.032(2) 0.026(2) 0.021(2) 0.0093(19) 0.0094(19) 0.0033(19)
C7 0.043(3) 0.025(2) 0.025(2) 0.006(2) 0.008(2) 0.003(2)
C8 0.047(3) 0.025(2) 0.026(2) 0.004(2) 0.004(2) -0.005(2)
C9 0.036(3) 0.031(3) 0.026(2) 0.007(2) 0.000(2) -0.003(2)
C10 0.028(2) 0.029(2) 0.024(2) 0.0094(19) 0.0038(19) -0.0003(19)
N3 0.032(2) 0.0197(19) 0.0225(19) 0.0052(15) 0.0062(16) 0.0004(16)
N2 0.028(2) 0.0201(18) 0.0208(18) 0.0068(15) 0.0063(15) 0.0023(15)
C11 0.041(3) 0.028(3) 0.030(3) 0.011(2) 0.015(2) 0.007(2)
C12 0.055(4) 0.038(3) 0.030(3) 0.012(2) 0.021(3) 0.009(3)
C13 0.057(4) 0.047(3) 0.026(3) 0.017(2) 0.014(2) 0.006(3)
C14 0.045(3) 0.036(3) 0.028(3) 0.013(2) 0.000(2) 0.002(2)
C15 0.029(2) 0.024(2) 0.023(2) 0.0058(18) 0.0039(19) -0.0004(19)
C16 0.026(2) 0.024(2) 0.023(2) 0.0057(18) 0.0013(18) -0.0024(18)
C17 0.025(2) 0.035(3) 0.034(3) 0.019(2) 0.000(2) 0.003(2)
C18 0.024(2) 0.033(3) 0.045(3) 0.017(2) 0.002(2) 0.007(2)
C19 0.025(2) 0.027(2) 0.030(2) 0.009(2) 0.0052(19) 0.0023(19)
C20 0.022(2) 0.023(2) 0.024(2) 0.0072(18) 0.0024(18) -0.0001(18)
N4 0.0229(18) 0.0180(18) 0.0198(18) 0.0044(14) 0.0020(14) -0.0017(14)
N5 0.0186(17) 0.0202(18) 0.0240(19) 0.0079(15) 0.0041(14) 0.0036(14)
C21 0.022(2) 0.024(2) 0.029(2) 0.0137(19) 0.0064(18) 0.0024(18)
C22 0.023(2) 0.024(2) 0.037(3) 0.015(2) 0.0055(19) 0.0023(18)
C23 0.027(2) 0.018(2) 0.032(2) 0.0067(19) 0.0000(19) 0.0025(18)
C24 0.018(2) 0.021(2) 0.028(2) 0.0086(18) 0.0009(17) 0.0045(17)
C25 0.025(2) 0.025(2) 0.027(2) 0.0075(19) 0.0005(18) 0.0025(18)
O1 0.0362(18) 0.0251(17) 0.0271(16) 0.0065(14) 0.0016(14) -0.0005(14)
C26 0.040(6) 0.033(3) 0.028(3) 0.005(3) 0.004(4) -0.001(4)
C27 0.049(4) 0.032(3) 0.027(3) 0.007(3) 0.003(3) -0.003(3)
O2 0.053(2) 0.0320(18) 0.0234(17) 0.0111(14) 0.0036(15) -0.0024(16)
O1' 0.0362(18) 0.0251(17) 0.0271(16) 0.0065(14) 0.0016(14) -0.0005(14)
C26' 0.040(6) 0.033(3) 0.028(3) 0.005(3) 0.004(4) -0.001(4)
C27' 0.049(4) 0.032(3) 0.027(3) 0.007(3) 0.003(3) -0.003(3)
O2' 0.053(2) 0.0320(18) 0.0234(17) 0.0111(14) 0.0036(15) -0.0024(16)
C28 0.028(2) 0.029(2) 0.026(2) 0.011(2) 0.0033(19) 0.0051(19)
C29 0.019(2) 0.026(2) 0.025(2) 0.0105(19) 0.0025(17) 0.0044(18)
C30 0.026(2) 0.029(2) 0.024(2) 0.0130(19) 0.0050(18) 0.0040(19)
C31 0.021(2) 0.024(2) 0.031(2) 0.0130(19) 0.0025(18) 0.0003(18)
C32 0.019(2) 0.021(2) 0.028(2) 0.0105(18) 0.0030(17) 0.0017(17)
C33 0.0141(19) 0.022(2) 0.025(2) 0.0080(18) 0.0031(16) 0.0023(16)
C34 0.017(2) 0.024(2) 0.024(2) 0.0105(18) 0.0045(17) 0.0063(17)
N6 0.0181(17) 0.0198(18) 0.0250(19) 0.0083(15) 0.0032(14) 0.0018(14)
P1 0.0250(6) 0.0250(6) 0.0331(6) 0.0093(5) 0.0019(5) 0.0019(5)
F1 0.0384(17) 0.0465(19) 0.050(2) 0.0138(16) -0.0123(15) 0.0032(15)
F2 0.058(2) 0.068(3) 0.050(2) 0.0231(19) -0.0166(18) -0.0023(19)
F3 0.0453(19) 0.0300(17) 0.069(2) 0.0053(16) 0.0102(17) 0.0101(14)
F4 0.0380(19) 0.0307(18) 0.110(3) 0.017(2) -0.010(2) 0.0058(15)
F5 0.0412(18) 0.048(2) 0.0404(18) 0.0104(15) 0.0134(14) 0.0006(15)
F6 0.054(2) 0.074(3) 0.069(3) 0.037(2) 0.022(2) -0.005(2)
P2 0.0400(11) 0.0333(10) 0.0357(10) 0.0081(8) -0.0057(8) 0.0094(8)
F7 0.0412(18) 0.0404(18) 0.0459(18) 0.0121(15) -0.0095(15) 0.0081(14)
F8 0.053(2) 0.0345(18) 0.051(2) 0.0077(15) -0.0146(16) 0.0088(15)
F9 0.051(2) 0.062(2) 0.0438(19) 0.0206(17) 0.0027(16) 0.0191(18)
P3 0.0638(15) 0.0437(12) 0.0411(12) 0.0110(10) 0.0052(10) 0.0180(11)
F10 0.071(3) 0.050(2) 0.059(2) 0.0011(19) 0.005(2) 0.018(2)
F11 0.073(3) 0.049(2) 0.060(2) 0.0032(18) 0.001(2) 0.021(2)
F12 0.089(3) 0.077(3) 0.059(3) 0.030(2) 0.009(2) 0.013(3)
C1S 0.062(5) 0.050(4) 0.074(5) 0.014(4) 0.000(4) 0.010(3)
Cl1S 0.0653(11) 0.0696(11) 0.0678(11) 0.0364(9) 0.0016(9) 0.0032(9)
Cl2S 0.0559(10) 0.0712(11) 0.0750(12) 0.0399(10) -0.0085(8) 0.0013(8)

loop_
_atom_type_symbol
_atom_type_description
_atom_type_scat_dispersion_real
_atom_type_scat_dispersion_imag
_atom_type_scat_source
C C 0.0181 0.0091 'International Tables Vol C Tables 4.2.6.8 and 6.1.1.4'
H H 0.0000 0.0000 'International Tables Vol C Tables 4.2.6.8 and 6.1.1.4'
N N 0.0311 0.0180 'International Tables Vol C Tables 4.2.6.8 and 6.1.1.4'
O O 0.0492 0.0322 'International Tables Vol C Tables 4.2.6.8 and 6.1.1.4'
F F 0.0727 0.0534 'International Tables Vol C Tables 4.2.6.8 and 6.1.1.4'
P P 0.2955 0.4335 'International Tables Vol C Tables 4.2.6.8 and 6.1.1.4'
Cl Cl 0.3639 0.7018 'International Tables Vol C Tables 4.2.6.8 and 6.1.1.4'
Ru Ru 0.0552 3.2960 'International Tables Vol C Tables 4.2.6.8 and 6.1.1.4'

loop_
_geom_angle_atom_site_label_1
_geom_angle_atom_site_label_2
_geom_angle_atom_site_label_3
_geom_angle
_geom_angle_site_symmetry_1
_geom_angle_site_symmetry_3
N2 Ru1 N4 97.96(15) . .
N2 Ru1 N1 78.85(16) . .
N4 Ru1 N1 176.17(15) . .
N2 Ru1 N6 96.50(15) . .
N4 Ru1 N6 95.78(14) . .
N1 Ru1 N6 86.73(15) . .
N2 Ru1 N5 175.56(15) . .
N4 Ru1 N5 85.30(14) . .
N1 Ru1 N5 98.00(15) . .
N6 Ru1 N5 80.12(15) . .
N2 Ru1 N3 87.24(15) . .
N4 Ru1 N3 78.63(15) . .
N1 Ru1 N3 99.01(15) . .
N6 Ru1 N3 173.69(15) . .
N5 Ru1 N3 96.39(15) . .
C5 N1 C1 118.8(4) . .
C5 N1 Ru1 115.9(3) . .
C1 N1 Ru1 125.1(3) . .
N1 C1 C2 122.1(5) . .
N1 C1 H1 118.9 . .
C2 C1 H1 118.9 . .
C1 C2 C3 119.3(5) . .
C1 C2 H2 120.3 . .
C3 C2 H2 120.3 . .
C4 C3 C2 118.8(5) . .
C4 C3 H3 120.6 . .
C2 C3 H3 120.6 . .
C3 C4 C5 119.6(5) . .
C3 C4 H4 120.2 . .
C5 C4 H4 120.2 . .
N1 C5 C4 121.2(5) . .
N1 C5 C6 114.8(4) . .
C4 C5 C6 123.9(4) . .
N2 C6 C7 120.5(5) . .
N2 C6 C5 114.9(4) . .
C7 C6 C5 124.6(5) . .
C8 C7 C6 120.2(5) . .
C8 C7 H7 119.9 . .
C6 C7 H7 119.9 . .
C9 C8 C7 118.4(5) . .
C9 C8 H8 120.8 . .
C7 C8 H8 120.8 . .
C8 C9 C10 119.8(5) . .
C8 C9 H9 120.1 . .
C10 C9 H9 120.1 . .
N2 C10 C9 122.5(5) . .
N2 C10 H10 118.7 . .
C9 C10 H10 118.7 . .
C11 N3 C15 118.7(4) . .
C11 N3 Ru1 125.6(3) . .
C15 N3 Ru1 115.6(3) . .
C10 N2 C6 118.6(4) . .
C10 N2 Ru1 125.9(3) . .
C6 N2 Ru1 115.5(3) . .
N3 C11 C12 122.0(5) . .
N3 C11 H11 119.0 . .
C12 C11 H11 119.0 . .
C13 C12 C11 119.2(5) . .
C13 C12 H12 120.4 . .
C11 C12 H12 120.4 . .
C12 C13 C14 119.4(5) . .
C12 C13 H13 120.3 . .
C14 C13 H13 120.3 . .
C13 C14 C15 118.9(5) . .
C13 C14 H14 120.6 . .
C15 C14 H14 120.6 . .
N3 C15 C14 121.8(5) . .
N3 C15 C16 115.1(4) . .
C14 C15 C16 123.1(5) . .
N4 C16 C17 121.2(4) . .
N4 C16 C15 114.7(4) . .
C17 C16 C15 124.1(4) . .
C16 C17 C18 119.7(5) . .
C16 C17 H17 120.1 . .
C18 C17 H17 120.1 . .
C19 C18 C17 118.7(5) . .
C19 C18 H18 120.6 . .
C17 C18 H18 120.6 . .
C20 C19 C18 119.2(5) . .
C20 C19 H19 120.4 . .
C18 C19 H19 120.4 . .
N4 C20 C19 122.5(4) . .
N4 C20 H20 118.8 . .
C19 C20 H20 118.8 . .
C20 N4 C16 118.5(4) . .
C20 N4 Ru1 125.3(3) . .
C16 N4 Ru1 115.9(3) . .
C21 N5 C34 118.3(4) . .
C21 N5 Ru1 128.5(3) . .
C34 N5 Ru1 113.0(3) . .
N5 C21 C22 122.3(4) . .
N5 C21 H21 118.8 . .
C22 C21 H21 118.8 . .
C23 C22 C21 119.7(4) . .
C23 C22 H22 120.2 . .
C21 C22 H22 120.2 . .
C22 C23 C24 119.4(4) . .
C22 C23 H23 120.3 . .
C24 C23 H23 120.3 . .
C23 C24 C34 117.3(4) . .
C23 C24 C25 124.2(4) . .
C34 C24 C25 118.4(4) . .
O1 C25 C28 122.8(4) . .
O1 C25 C24 116.4(4) . .
C28 C25 C24 120.8(4) . .
C25 O1 C26 112.0(6) . .
O1 C26 C27 109.0(8) . .
O1 C26 H26A 109.9 . .
C27 C26 H26A 109.9 . .
O1 C26 H26B 109.9 . .
C27 C26 H26B 109.9 . .
H26A C26 H26B 108.3 . .
O2 C27 C26 106.9(8) . .
O2 C27 H27A 110.3 . .
C26 C27 H27A 110.3 . .
O2 C27 H27B 110.3 . .
C26 C27 H27B 110.3 . .
H27A C27 H27B 108.6 . .
C28 O2 C27 110.9(5) . .
C27' C26' H26C 109.2 . .
C27' C26' H26D 109.2 . .
H26C C26' H26D 107.9 . .
C26' C27' H27C 110.4 . .
C26' C27' H27D 110.4 . .
H27C C27' H27D 108.6 . .
O2 C28 C25 123.1(4) . .
O2 C28 C29 116.0(4) . .
C25 C28 C29 120.9(4) . .
C33 C29 C30 118.0(4) . .
C33 C29 C28 118.8(4) . .
C30 C29 C28 123.2(4) . .
C31 C30 C29 119.1(4) . .
C31 C30 H30 120.5 . .
C29 C30 H30 120.5 . .
C30 C31 C32 119.9(4) . .
C30 C31 H31 120.0 . .
C32 C31 H31 120.0 . .
N6 C32 C31 122.3(4) . .
N6 C32 H32 118.8 . .
C31 C32 H32 118.8 . .
N6 C33 C29 122.5(4) . .
N6 C33 C34 116.6(4) . .
C29 C33 C34 120.8(4) . .
N5 C34 C24 122.9(4) . .
N5 C34 C33 117.0(4) . .
C24 C34 C33 120.1(4) . .
C32 N6 C33 118.1(4) . .
C32 N6 Ru1 128.8(3) . .
C33 N6 Ru1 113.1(3) . .
F3 P1 F4 178.5(3) . .
F3 P1 F6 90.0(2) . .
F4 P1 F6 88.9(2) . .
F3 P1 F1 90.9(2) . .
F4 P1 F1 90.1(2) . .
F6 P1 F1 89.6(2) . .
F3 P1 F5 90.5(2) . .
F4 P1 F5 90.6(2) . .
F6 P1 F5 179.2(2) . .
F1 P1 F5 91.0(2) . .
F3 P1 F2 89.8(2) . .
F4 P1 F2 89.2(2) . .
F6 P1 F2 90.5(2) . .
F1 P1 F2 179.3(2) . .
F5 P1 F2 88.8(2) . .
F8 P2 F8 180.0 2_666 .
F8 P2 F7 90.31(17) 2_666 .
F8 P2 F7 89.69(17) . .
F8 P2 F7 89.69(17) 2_666 2_666
F8 P2 F7 90.31(17) . 2_666
F7 P2 F7 180.0 . 2_666
F8 P2 F9 90.3(2) 2_666 .
F8 P2 F9 89.7(2) . .
F7 P2 F9 90.15(18) . .
F7 P2 F9 89.84(18) 2_666 .
F8 P2 F9 89.7(2) 2_666 2_666
F8 P2 F9 90.3(2) . 2_666
F7 P2 F9 89.85(18) . 2_666
F7 P2 F9 90.15(18) 2_666 2_666
F9 P2 F9 180.0 . 2_666
F11 P3 F11 180.0 2_576 .
F11 P3 F12 89.6(3) 2_576 .
F11 P3 F12 90.4(3) . .
F11 P3 F12 90.4(3) 2_576 2_576
F11 P3 F12 89.6(3) . 2_576
F12 P3 F12 180.00(16) . 2_576
F11 P3 F10 89.2(2) 2_576 2_576
F11 P3 F10 90.8(2) . 2_576
F12 P3 F10 89.5(2) . 2_576
F12 P3 F10 90.5(2) 2_576 2_576
F11 P3 F10 90.8(2) 2_576 .
F11 P3 F10 89.2(2) . .
F12 P3 F10 90.5(2) . .
F12 P3 F10 89.5(2) 2_576 .
F10 P3 F10 180.0 2_576 .
Cl1S C1S Cl2S 108.9(4) . .
Cl1S C1S H1S1 109.9 . .
Cl2S C1S H1S1 109.9 . .
Cl1S C1S H1S2 109.9 . .
Cl2S C1S H1S2 109.9 . .
H1S1 C1S H1S2 108.3 . .

loop_
_geom_bond_atom_site_label_1
_geom_bond_atom_site_label_2
_geom_bond_distance
_geom_bond_site_symmetry_2
Ru1 N2 2.057(4) .
Ru1 N4 2.059(4) .
Ru1 N1 2.065(4) .
Ru1 N6 2.067(4) .
Ru1 N5 2.069(4) .
Ru1 N3 2.069(4) .
N1 C5 1.352(6) .
N1 C1 1.351(6) .
C1 C2 1.376(7) .
C1 H1 0.9500 .
C2 C3 1.389(8) .
C2 H2 0.9500 .
C3 C4 1.376(8) .
C3 H3 0.9500 .
C4 C5 1.394(7) .
C4 H4 0.9500 .
C5 C6 1.474(7) .
C6 N2 1.367(6) .
C6 C7 1.388(7) .
C7 C8 1.387(8) .
C7 H7 0.9500 .
C8 C9 1.370(8) .
C8 H8 0.9500 .
C9 C10 1.375(7) .
C9 H9 0.9500 .
C10 N2 1.344(6) .
C10 H10 0.9500 .
N3 C11 1.350(6) .
N3 C15 1.352(7) .
C11 C12 1.381(8) .
C11 H11 0.9500 .
C12 C13 1.377(9) .
C12 H12 0.9500 .
C13 C14 1.386(8) .
C13 H13 0.9500 .
C14 C15 1.387(7) .
C14 H14 0.9500 .
C15 C16 1.475(7) .
C16 N4 1.360(6) .
C16 C17 1.381(7) .
C17 C18 1.387(7) .
C17 H17 0.9500 .
C18 C19 1.380(7) .
C18 H18 0.9500 .
C19 C20 1.377(7) .
C19 H19 0.9500 .
C20 N4 1.345(6) .
C20 H20 0.9500 .
N5 C21 1.335(6) .
N5 C34 1.361(6) .
C21 C22 1.395(7) .
C21 H21 0.9500 .
C22 C23 1.382(7) .
C22 H22 0.9500 .
C23 C24 1.400(7) .
C23 H23 0.9500 .
C24 C34 1.409(6) .
C24 C25 1.431(7) .
C25 O1 1.359(6) .
C25 C28 1.383(7) .
O1 C26 1.439(10) .
C26 C27 1.501(13) .
C26 H26A 0.9900 .
C26 H26B 0.9900 .
C27 O2 1.483(10) .
C27 H27A 0.9900 .
C27 H27B 0.9900 .
O2 C28 1.358(6) .
C26' C27' 1.501(14) .
C26' H26C 0.9900 .
C26' H26D 0.9900 .
C27' H27C 0.9900 .
C27' H27D 0.9900 .
C28 C29 1.427(7) .
C29 C33 1.393(6) .
C29 C30 1.406(7) .
C30 C31 1.371(7) .
C30 H30 0.9500 .
C31 C32 1.390(7) .
C31 H31 0.9500 .
C32 N6 1.337(6) .
C32 H32 0.9500 .
C33 N6 1.369(6) .
C33 C34 1.430(6) .
P1 F3 1.583(3) .
P1 F4 1.586(4) .
P1 F6 1.589(4) .
P1 F1 1.592(3) .
P1 F5 1.595(3) .
P1 F2 1.606(4) .
P2 F8 1.595(3) 2_666
P2 F8 1.595(3) .
P2 F7 1.600(3) .
P2 F7 1.600(3) 2_666
P2 F9 1.603(4) .
P2 F9 1.603(4) 2_666
P3 F11 1.579(4) 2_576
P3 F11 1.579(4) .
P3 F12 1.597(5) .
P3 F12 1.597(5) 2_576
P3 F10 1.608(4) 2_576
P3 F10 1.608(4) .
C1S Cl1S 1.762(8) .
C1S Cl2S 1.783(8) .
C1S H1S1 0.9900 .
C1S H1S2 0.9900 .

loop_
_geom_torsion_atom_site_label_1
_geom_torsion_atom_site_label_2
_geom_torsion_atom_site_label_3
_geom_torsion_atom_site_label_4
_geom_torsion
C5 N1 C1 C2 -0.4(7)
Ru1 N1 C1 C2 -175.1(4)
N1 C1 C2 C3 -1.0(7)
C1 C2 C3 C4 0.7(7)
C2 C3 C4 C5 0.9(7)
C1 N1 C5 C4 2.0(7)
Ru1 N1 C5 C4 177.2(3)
C1 N1 C5 C6 -175.1(4)
Ru1 N1 C5 C6 0.1(5)
C3 C4 C5 N1 -2.3(7)
C3 C4 C5 C6 174.5(4)
N1 C5 C6 N2 1.6(6)
C4 C5 C6 N2 -175.4(4)
N1 C5 C6 C7 -177.9(4)
C4 C5 C6 C7 5.1(7)
N2 C6 C7 C8 0.5(7)
C5 C6 C7 C8 -180.0(5)
C6 C7 C8 C9 -0.4(8)
C7 C8 C9 C10 0.2(8)
C8 C9 C10 N2 -0.1(8)
C9 C10 N2 C6 0.2(7)
C9 C10 N2 Ru1 -176.9(4)
C7 C6 N2 C10 -0.4(6)
C5 C6 N2 C10 -179.9(4)
C7 C6 N2 Ru1 177.0(3)
C5 C6 N2 Ru1 -2.6(5)
C15 N3 C11 C12 -1.2(7)
Ru1 N3 C11 C12 -178.5(4)
N3 C11 C12 C13 0.2(9)
C11 C12 C13 C14 0.3(9)
C12 C13 C14 C15 0.2(9)
C11 N3 C15 C14 1.8(7)
Ru1 N3 C15 C14 179.4(4)
C11 N3 C15 C16 -179.7(4)
Ru1 N3 C15 C16 -2.1(5)
C13 C14 C15 N3 -1.4(8)
C13 C14 C15 C16 -179.7(5)
N3 C15 C16 N4 0.6(6)
C14 C15 C16 N4 179.1(5)
N3 C15 C16 C17 -177.3(5)
C14 C15 C16 C17 1.1(8)
N4 C16 C17 C18 -4.3(7)
C15 C16 C17 C18 173.5(5)
C16 C17 C18 C19 2.0(8)
C17 C18 C19 C20 0.8(7)
C18 C19 C20 N4 -1.4(7)
C19 C20 N4 C16 -0.8(6)
C19 C20 N4 Ru1 -175.8(3)
C17 C16 N4 C20 3.7(7)
C15 C16 N4 C20 -174.3(4)
C17 C16 N4 Ru1 179.2(4)
C15 C16 N4 Ru1 1.2(5)
C34 N5 C21 C22 -0.8(6)
Ru1 N5 C21 C22 -175.3(3)
N5 C21 C22 C23 1.6(7)
C21 C22 C23 C24 -1.1(7)
C22 C23 C24 C34 -0.2(6)
C22 C23 C24 C25 179.7(4)
C23 C24 C25 O1 -2.6(7)
C34 C24 C25 O1 177.2(4)
C23 C24 C25 C28 176.2(4)
C34 C24 C25 C28 -4.0(7)
C28 C25 O1 C26 14.1(8)
C24 C25 O1 C26 -167.2(6)
C25 O1 C26 C27 -48.7(10)
O1 C26 C27 O2 68.1(11)
C26 C27 O2 C28 -50.5(9)
C27 O2 C28 C25 17.4(8)
C27 O2 C28 C29 -163.5(6)
O1 C25 C28 O2 2.5(8)
C24 C25 C28 O2 -176.2(4)
O1 C25 C28 C29 -176.5(4)
C24 C25 C28 C29 4.8(7)
O2 C28 C29 C33 178.7(4)
C25 C28 C29 C33 -2.2(7)
O2 C28 C29 C30 -3.1(7)
C25 C28 C29 C30 175.9(4)
C33 C29 C30 C31 1.3(7)
C28 C29 C30 C31 -176.9(4)
C29 C30 C31 C32 -0.8(7)
C30 C31 C32 N6 0.3(7)
C30 C29 C33 N6 -1.3(6)
C28 C29 C33 N6 176.9(4)
C30 C29 C33 C34 -179.3(4)
C28 C29 C33 C34 -1.1(6)
C21 N5 C34 C24 -0.6(6)
Ru1 N5 C34 C24 174.8(3)
C21 N5 C34 C33 179.9(4)
Ru1 N5 C34 C33 -4.7(5)
C23 C24 C34 N5 1.1(6)
C25 C24 C34 N5 -178.8(4)
C23 C24 C34 C33 -179.4(4)
C25 C24 C34 C33 0.7(6)
N6 C33 C34 N5 3.3(6)
C29 C33 C34 N5 -178.6(4)
N6 C33 C34 C24 -176.3(4)
C29 C33 C34 C24 1.8(6)
C31 C32 N6 C33 -0.3(6)
C31 C32 N6 Ru1 178.5(3)
C29 C33 N6 C32 0.9(6)
C34 C33 N6 C32 178.9(4)
C29 C33 N6 Ru1 -178.1(3)
C34 C33 N6 Ru1 0.0(5)
